data_7122879
loop_
_publ_author_name
'Liu, Rai-Shung'
'Hsieh, Hsiang-Chu'
'Tan, Kuo-Chen'
'Kulandai Raj, Antony Sekar'

_publ_section_title
;
 Gold-catalyzed [4+1]-Annulation Reactions between Anthranils and
 4-Methoxy-1,2-dienyl-5-ynes Involving a 1,2-Allene Shift
;
_journal_name_full 'Chemical Communications'
_journal_paper_doi 10.1039/C8CC09082C
_journal_year 2019
_chemical_formula_sum 'C19 H15 N O2'
_chemical_formula_weight 289.32
_space_group_crystal_system monoclinic
_space_group_IT_number 14
_space_group_name_Hall '-P 2ybc'
_space_group_name_H-M_alt 'P 1 21/c 1'
_symmetry_space_group_name_Hall '-P 2ybc'
_symmetry_space_group_name_H-M 'P 1 21/c 1'
_atom_sites_solution_hydrogens mixed
_audit_creation_method SHELXL-2014/6
_audit_update_record
;
2018-08-24 deposited with the CCDC.
2019-01-17 downloaded from the CCDC.
;
_cell_angle_alpha 90
_cell_angle_beta 97.823(2)
_cell_angle_gamma 90
_cell_formula_units_Z 4
_cell_length_a 8.3810(3)
_cell_length_b 13.1650(5)
_cell_length_c 13.3041(5)
_cell_measurement_reflns_used 4235
_cell_measurement_temperature 100(2)
_cell_measurement_theta_max 26.2603
_cell_measurement_theta_min 2.4530
_cell_volume 1454.26(9)
_computing_cell_refinement 'SAINT V8.34A (Bruker AXS Inc., 2013)'
_computing_data_collection 'Bruker APEX2'
_computing_data_reduction 'SAINT V8.34A (Bruker AXS Inc., 2013)'
_computing_molecular_graphics 'Bruker SHELXTL'
_computing_publication_material 'Bruker SHELXTL'
_computing_structure_refinement 'SHELXL-2014/6 (Sheldrick, 2014)'
_diffrn_ambient_temperature 100(2)
_diffrn_detector_area_resol_mean 8.3333
_diffrn_measured_fraction_theta_full 1.000
_diffrn_measured_fraction_theta_max 0.999
_diffrn_measurement_device_type 'Bruker APEX-II CCD'
_diffrn_measurement_method '\f and \w scans'
_diffrn_radiation_type MoK\a
_diffrn_radiation_wavelength 0.71073
_diffrn_reflns_av_R_equivalents 0.0305
_diffrn_reflns_av_unetI/netI 0.0278
_diffrn_reflns_Laue_measured_fraction_full 1.000
_diffrn_reflns_Laue_measured_fraction_max 0.999
_diffrn_reflns_limit_h_max 9
_diffrn_reflns_limit_h_min -10
_diffrn_reflns_limit_k_max 16
_diffrn_reflns_limit_k_min -13
_diffrn_reflns_limit_l_max 16
_diffrn_reflns_limit_l_min -16
_diffrn_reflns_number 13024
_diffrn_reflns_point_group_measured_fraction_full 1.000
_diffrn_reflns_point_group_measured_fraction_max 0.999
_diffrn_reflns_theta_full 25.242
_diffrn_reflns_theta_max 26.397
_diffrn_reflns_theta_min 2.186
_exptl_absorpt_coefficient_mu 0.086
_exptl_absorpt_correction_T_max 0.9485
_exptl_absorpt_correction_T_min 0.8947
_exptl_absorpt_correction_type multi-scan
_exptl_absorpt_process_details 'SADABS V2014/4 (Bruker AXS Inc.)'
_exptl_crystal_colour 'Pale Orange'
_exptl_crystal_density_diffrn 1.321
_exptl_crystal_density_meas ?
_exptl_crystal_density_method 'not measured'
_exptl_crystal_description Lamellar
_exptl_crystal_F_000 608
_exptl_crystal_size_max 0.15
_exptl_crystal_size_mid 0.12
_exptl_crystal_size_min 0.02
_refine_diff_density_max 0.251
_refine_diff_density_min -0.249
_refine_diff_density_rms 0.041
_refine_ls_extinction_method none
_refine_ls_goodness_of_fit_ref 1.038
_refine_ls_hydrogen_treatment constr
_refine_ls_matrix_type full
_refine_ls_number_parameters 204
_refine_ls_number_reflns 2987
_refine_ls_number_restraints 0
_refine_ls_restrained_S_all 1.038
_refine_ls_R_factor_all 0.0507
_refine_ls_R_factor_gt 0.0399
_refine_ls_shift/su_max 0.000
_refine_ls_shift/su_mean 0.000
_refine_ls_structure_factor_coef Fsqd
_refine_ls_weighting_details 'w=1/[\s^2^(Fo^2^)+(0.0442P)^2^+0.5967P] where P=(Fo^2^+2Fc^2^)/3'
_refine_ls_weighting_scheme calc
_refine_ls_wR_factor_gt 0.0957
_refine_ls_wR_factor_ref 0.1031
_reflns_Friedel_coverage 0.000
_reflns_number_gt 2475
_reflns_number_total 2987
_reflns_threshold_expression 'I > 2\s(I)'
_cod_data_source_file c8cc09082c2.cif
_cod_data_source_block 170932LT_0m
_cod_depositor_comments
;
The following automatic conversions were performed:

'_exptl_crystal_density_meas' value 'not measured' was changed to '?'
- the value is perceived as not measured.

Automatic conversion script
Id: cif_fix_values 4973 2017-02-22 13:04:09Z antanas 
;
_cod_database_code 7122879
_shelx_space_group_comment
;
The symmetry employed for this shelxl refinement is uniquely defined
by the following loop, which should always be used as a source of
symmetry information in preference to the above space-group names.
They are only intended as comments.
;
_shelxl_version_number 2014/6

loop_
_space_group_symop_operation_xyz
'x, y, z'
'-x, y+1/2, -z+1/2'
'-x, -y, -z'
'x, -y-1/2, z-1/2'

loop_
_atom_site_label
_atom_site_type_symbol
_atom_site_fract_x
_atom_site_fract_y
_atom_site_fract_z
_atom_site_U_iso_or_equiv
_atom_site_adp_type
_atom_site_occupancy
_atom_site_site_symmetry_order
_atom_site_calc_flag
_atom_site_refinement_flags_posn
_atom_site_refinement_flags_adp
_atom_site_refinement_flags_occupancy
_atom_site_disorder_assembly
_atom_site_disorder_group
O1 O 0.56239(12) 0.82257(8) -0.00643(8) 0.0319(3) Uani 1 1 d . . . . .
N1 N 0.12122(13) 0.75456(9) 0.15132(8) 0.0195(3) Uani 1 1 d . . . . .
C1 C 0.40769(18) 0.41334(12) 0.23278(12) 0.0308(4) Uani 1 1 d . . . . .
H1 H 0.4414 0.3473 0.2554 0.037 Uiso 1 1 calc R U . . .
C2 C 0.39203(17) 0.48925(11) 0.30254(12) 0.0264(3) Uani 1 1 d . . . . .
H12 H 0.4153 0.4755 0.3731 0.032 Uiso 1 1 calc R U . . .
C3 C 0.34229(16) 0.58552(11) 0.26949(11) 0.0228(3) Uani 1 1 d . . . . .
H13 H 0.3305 0.6373 0.3176 0.027 Uiso 1 1 calc R U . . .
C4 C 0.30954(15) 0.60672(10) 0.16614(10) 0.0201(3) Uani 1 1 d . . . . .
C5 C 0.26026(15) 0.70950(10) 0.13020(10) 0.0191(3) Uani 1 1 d . . . . .
C6 C 0.00306(15) 0.70813(10) 0.20517(10) 0.0199(3) Uani 1 1 d . . . . .
C7 C -0.09301(16) 0.63070(11) 0.15947(11) 0.0247(3) Uani 1 1 d . . . . .
H11 H -0.0782 0.6068 0.0940 0.030 Uiso 1 1 calc R U . . .
C8 C -0.21074(17) 0.58849(11) 0.21014(12) 0.0289(3) Uani 1 1 d . . . . .
H10 H -0.2760 0.5349 0.1795 0.035 Uiso 1 1 calc R U . . .
C9 C -0.23414(17) 0.62379(12) 0.30503(12) 0.0285(3) Uani 1 1 d . . . . .
H2 H -0.3161 0.5950 0.3388 0.034 Uiso 1 1 calc R U . . .
C10 C 0.37439(19) 0.43338(12) 0.13024(13) 0.0346(4) Uani 1 1 d . . . . .
H15 H 0.3842 0.3809 0.0825 0.042 Uiso 1 1 calc R U . . .
C11 C 0.32660(18) 0.52994(12) 0.09656(12) 0.0292(3) Uani 1 1 d . . . . .
H14 H 0.3055 0.5436 0.0259 0.035 Uiso 1 1 calc R U . . .
C12 C 0.10614(16) 0.85152(10) 0.10760(10) 0.0212(3) Uani 1 1 d . . . . .
C13 C 0.23698(16) 0.86695(11) 0.05973(10) 0.0217(3) Uani 1 1 d . . . . .
H4 H 0.2590 0.9264 0.0236 0.026 Uiso 1 1 calc R U . . .
C14 C 0.33587(16) 0.77842(10) 0.07305(10) 0.0205(3) Uani 1 1 d . . . . .
C15 C 0.49215(17) 0.76275(11) 0.04236(11) 0.0238(3) Uani 1 1 d . . . . .
H3 H 0.5452 0.7006 0.0617 0.029 Uiso 1 1 calc R U . . .
C16 C -0.03773(17) 0.91608(11) 0.11647(12) 0.0260(3) Uani 1 1 d . . . . .
H5 H -0.0260 0.9816 0.0832 0.039 Uiso 1 1 calc R U . . .
H6 H -0.0468 0.9273 0.1883 0.039 Uiso 1 1 calc R U . . .
H7 H -0.1349 0.8818 0.0837 0.039 Uiso 1 1 calc R U . . .
C17 C -0.13884(17) 0.70055(12) 0.35047(11) 0.0268(3) Uani 1 1 d . . . . .
H9 H -0.1556 0.7245 0.4156 0.032 Uiso 1 1 calc R U . . .
C18 C -0.01743(16) 0.74356(11) 0.30162(11) 0.0231(3) Uani 1 1 d . . . . .
C19 C 0.08510(19) 0.82304(13) 0.35333(13) 0.0336(4) Uani 1 1 d . . . . .
O2 O 0.05305(18) 0.87217(12) 0.42497(11) 0.0375(4) Uani 0.775(2) 1 d . . P A 1
H8 H 0.1850 0.8377 0.3290 0.045 Uiso 0.775 1 d . U P A 1
O2' O 0.2215(6) 0.8447(4) 0.3433(4) 0.0375(4) Uani 0.225(2) 1 d . . P A 2
H8' H 0.0441 0.8622 0.4050 0.045 Uiso 0.225 1 d . U P A 2

loop_
_atom_site_aniso_label
_atom_site_aniso_U_11
_atom_site_aniso_U_22
_atom_site_aniso_U_33
_atom_site_aniso_U_23
_atom_site_aniso_U_13
_atom_site_aniso_U_12
O1 0.0278(6) 0.0382(6) 0.0326(6) 0.0025(5) 0.0143(5) -0.0030(5)
N1 0.0179(5) 0.0200(6) 0.0216(6) 0.0004(5) 0.0061(4) 0.0004(4)
C1 0.0266(8) 0.0222(8) 0.0434(9) 0.0052(7) 0.0043(7) 0.0035(6)
C2 0.0212(7) 0.0292(8) 0.0290(8) 0.0072(6) 0.0045(6) -0.0007(6)
C3 0.0198(7) 0.0241(7) 0.0252(7) -0.0001(6) 0.0058(5) -0.0004(6)
C4 0.0151(6) 0.0214(7) 0.0244(7) -0.0005(6) 0.0051(5) -0.0009(5)
C5 0.0165(6) 0.0220(7) 0.0192(6) -0.0029(5) 0.0036(5) -0.0002(5)
C6 0.0156(6) 0.0207(7) 0.0239(7) 0.0039(6) 0.0050(5) 0.0025(5)
C7 0.0218(7) 0.0236(7) 0.0286(7) 0.0003(6) 0.0027(6) 0.0014(6)
C8 0.0198(7) 0.0249(8) 0.0415(9) 0.0026(7) 0.0025(6) -0.0036(6)
C9 0.0194(7) 0.0277(8) 0.0399(9) 0.0116(7) 0.0092(6) 0.0009(6)
C10 0.0389(9) 0.0257(8) 0.0393(9) -0.0077(7) 0.0053(7) 0.0074(7)
C11 0.0312(8) 0.0295(8) 0.0270(8) -0.0029(6) 0.0048(6) 0.0059(6)
C12 0.0212(7) 0.0201(7) 0.0226(7) 0.0009(6) 0.0038(5) -0.0006(5)
C13 0.0204(7) 0.0220(7) 0.0231(7) 0.0020(6) 0.0041(5) -0.0009(5)
C14 0.0192(6) 0.0230(7) 0.0196(6) -0.0014(6) 0.0034(5) -0.0012(5)
C15 0.0219(7) 0.0280(8) 0.0224(7) -0.0018(6) 0.0063(6) 0.0003(6)
C16 0.0225(7) 0.0248(7) 0.0318(8) 0.0040(6) 0.0077(6) 0.0032(6)
C17 0.0246(7) 0.0302(8) 0.0270(7) 0.0057(6) 0.0084(6) 0.0067(6)
C18 0.0208(7) 0.0247(7) 0.0243(7) 0.0024(6) 0.0049(5) 0.0025(6)
C19 0.0300(8) 0.0375(9) 0.0339(9) -0.0067(7) 0.0070(7) -0.0032(7)
O2 0.0448(8) 0.0408(8) 0.0262(7) -0.0078(6) 0.0022(6) -0.0011(7)
O2' 0.0448(8) 0.0408(8) 0.0262(7) -0.0078(6) 0.0022(6) -0.0011(7)

loop_
_atom_type_symbol
_atom_type_description
_atom_type_scat_dispersion_real
_atom_type_scat_dispersion_imag
_atom_type_scat_source
C C 0.0033 0.0016 'International Tables Vol C Tables 4.2.6.8 and 6.1.1.4'
H H 0.0000 0.0000 'International Tables Vol C Tables 4.2.6.8 and 6.1.1.4'
N N 0.0061 0.0033 'International Tables Vol C Tables 4.2.6.8 and 6.1.1.4'
O O 0.0106 0.0060 'International Tables Vol C Tables 4.2.6.8 and 6.1.1.4'

loop_
_geom_angle_atom_site_label_1
_geom_angle_atom_site_label_2
_geom_angle_atom_site_label_3
_geom_angle
C5 N1 C12 109.90(11)
C5 N1 C6 125.56(11)
C12 N1 C6 124.45(11)
C10 C1 C2 120.04(14)
C10 C1 H1 120.0
C2 C1 H1 120.0
C1 C2 C3 119.99(14)
C1 C2 H12 120.0
C3 C2 H12 120.0
C2 C3 C4 120.42(13)
C2 C3 H13 119.8
C4 C3 H13 119.8
C11 C4 C3 119.13(13)
C11 C4 C5 120.03(13)
C3 C4 C5 120.83(12)
N1 C5 C14 107.04(12)
N1 C5 C4 122.62(12)
C14 C5 C4 130.34(12)
C7 C6 C18 120.74(13)
C7 C6 N1 119.53(12)
C18 C6 N1 119.70(12)
C8 C7 C6 119.41(14)
C8 C7 H11 120.3
C6 C7 H11 120.3
C9 C8 C7 120.54(14)
C9 C8 H10 119.7
C7 C8 H10 119.7
C17 C9 C8 120.10(13)
C17 C9 H2 119.9
C8 C9 H2 119.9
C1 C10 C11 120.30(15)
C1 C10 H15 119.9
C11 C10 H15 119.9
C10 C11 C4 120.12(14)
C10 C11 H14 119.9
C4 C11 H14 119.9
C13 C12 N1 107.35(12)
C13 C12 C16 131.70(13)
N1 C12 C16 120.93(12)
C12 C13 C14 108.20(12)
C12 C13 H4 125.9
C14 C13 H4 125.9
C5 C14 C13 107.49(12)
C5 C14 C15 124.17(13)
C13 C14 C15 128.14(13)
O1 C15 C14 125.56(14)
O1 C15 H3 117.2
C14 C15 H3 117.2
C12 C16 H5 109.5
C12 C16 H6 109.5
H5 C16 H6 109.5
C12 C16 H7 109.5
H5 C16 H7 109.5
H6 C16 H7 109.5
C9 C17 C18 120.55(14)
C9 C17 H9 119.7
C18 C17 H9 119.7
C6 C18 C17 118.64(13)
C6 C18 C19 122.15(13)
C17 C18 C19 119.21(13)
O2' C19 C18 128.5(3)
O2 C19 C18 124.89(15)
O2 C19 H8 117.1
C18 C19 H8 118.0
O2' C19 H8' 113.0
C18 C19 H8' 118.4

loop_
_geom_bond_atom_site_label_1
_geom_bond_atom_site_label_2
_geom_bond_distance
O1 C15 1.2215(17)
N1 C5 1.3704(17)
N1 C12 1.4013(17)
N1 C6 1.4356(17)
C1 C10 1.380(2)
C1 C2 1.382(2)
C1 H1 0.9500
C2 C3 1.387(2)
C2 H12 0.9500
C3 C4 1.3933(19)
C3 H13 0.9500
C4 C11 1.391(2)
C4 C5 1.4752(19)
C5 C14 1.3907(19)
C6 C7 1.387(2)
C6 C18 1.3976(19)
C7 C8 1.385(2)
C7 H11 0.9500
C8 C9 1.384(2)
C8 H10 0.9500
C9 C17 1.376(2)
C9 H2 0.9500
C10 C11 1.389(2)
C10 H15 0.9500
C11 H14 0.9500
C12 C13 1.3563(19)
C12 C16 1.4930(19)
C13 C14 1.4271(19)
C13 H4 0.9500
C14 C15 1.4388(19)
C15 H3 0.9500
C16 H5 0.9800
C16 H6 0.9800
C16 H7 0.9800
C17 C18 1.399(2)
C17 H9 0.9500
C18 C19 1.465(2)
C19 O2' 1.203(5)
C19 O2 1.212(2)
C19 H8 0.9569
C19 H8' 0.9597
